data_1569698
loop_
_publ_author_name
'Wu, Huai-Yu'
'Hu, Chun-Li'
'Xu, Miao-Bin'
'Chen, Qian-Qian'
'Ma, Nan'
'Huang, Xiao-Ying'
'Du, Ke-Zhao'
'Chen, Jin'

_publ_section_title
;
 From H<sub>12</sub>C<sub>4</sub>N<sub>2</sub>CdI<sub>4</sub> to
 H<sub>11</sub>C<sub>4</sub>N<sub>2</sub>CdI<sub>3</sub>: a highly
 polarizable CdNI<sub>3</sub> tetrahedron induced a sharp enhancement of
 second harmonic generation response and birefringence.
;
_journal_issue 35
_journal_name_full 'Chemical science'
_journal_page_first 9533
_journal_page_last 9542
_journal_paper_doi 10.1039/d3sc03052k
_journal_volume 14
_journal_year 2023
_chemical_formula_moiety 'C4 H11 Cd I3 N2'
_chemical_formula_sum 'C4 H11 Cd I3 N2'
_chemical_formula_weight 580.25
_space_group_crystal_system monoclinic
_space_group_IT_number 9
_space_group_name_Hall 'C -2yc'
_space_group_name_H-M_alt 'C 1 c 1'
_atom_sites_solution_hydrogens geom
_atom_sites_solution_primary dual
_audit_creation_date 2023-04-30
_audit_creation_method
;
Olex2 1.5
(compiled 2023.03.06 svn.rbb2c1857 for OlexSys, GUI svn.r6748)
;
_audit_update_record
;
2023-05-19 deposited with the CCDC.	2023-08-17 downloaded from the CCDC.
;
_cell_angle_alpha 90
_cell_angle_beta 121.298(5)
_cell_angle_gamma 90
_cell_formula_units_Z 4
_cell_length_a 14.3680(6)
_cell_length_b 7.13490(10)
_cell_length_c 13.7778(5)
_cell_measurement_reflns_used 4517
_cell_measurement_temperature 109(3)
_cell_measurement_theta_max 77.6930
_cell_measurement_theta_min 3.7300
_cell_volume 1206.88(9)
_computing_cell_refinement 'CrysAlisPro 1.171.41.113a (Rigaku OD, 2021)'
_computing_data_collection 'CrysAlisPro 1.171.41.113a (Rigaku OD, 2021)'
_computing_data_reduction 'CrysAlisPro 1.171.41.113a (Rigaku OD, 2021)'
_computing_molecular_graphics 'Olex2 1.5 (Dolomanov et al., 2009)'
_computing_publication_material 'Olex2 1.5 (Dolomanov et al., 2009)'
_computing_structure_refinement 'SHELXL 2018/3 (Sheldrick, 2015)'
_computing_structure_solution 'SHELXT 2018/2 (Sheldrick, 2018)'
_diffrn_ambient_environment N~2~
_diffrn_ambient_temperature 109(3)
_diffrn_detector 'Hybrid Pixel Array Detector'
_diffrn_detector_area_resol_mean 10.0000
_diffrn_detector_type HyPix
_diffrn_measured_fraction_theta_full 0.977
_diffrn_measured_fraction_theta_max 0.963
_diffrn_measurement_details
;
List of Runs (angles in degrees, time in seconds):

  # Type    Start    End  Width  t~exp~   \w     \q     \k     \f   Frames
#--------------------------------------------------------------------------
  1  \w    -20.00  24.00   0.50    0.05    --  -45.86  19.00-180.00   88
  2  \w    -22.00  26.00   0.50    0.05    --  -45.86  19.00   0.00   96
  3  \w   -102.00 -77.00   0.50    0.05    -- -104.50 112.00  46.00   50
  4  \w    -75.00 -13.00   0.50    0.05    --  -45.86 112.00  46.00  124
  5  \w     40.00  94.00   0.50    0.05    --  108.75-125.00 120.00  108
  6  \w     52.00  78.00   0.50    0.05    --  108.75 -95.00  90.00   52
  7  \w     86.00 111.00   0.50    0.05    --  108.75-125.00  30.00   50
  8  \w     86.00 112.00   0.50    0.05    --  108.75-125.00   0.00   52
  9  \w     67.00  93.00   0.50    0.05    --  108.75-112.00 -46.00   52
 10  \w     10.00  53.00   0.50    0.05    --   45.86-112.00 -46.00   86
 11  \w     86.00 111.00   0.50    0.05    --  108.75 -86.00 -54.91   50
 12  \w     39.00  70.00   0.50    0.05    --  108.75 -95.00 -30.00   62
 13  \w     36.00  72.00   0.50    0.05    --  108.75 -95.00   0.00   72
 14  \w     79.00 104.00   0.50    0.05    --  108.75 -95.00   0.00   50
 15  \w     39.00  73.00   0.50    0.05    --  108.75 -61.00  30.00   68
 16  \w     39.00  73.00   0.50    0.05    --  108.75 -61.00 120.00   68
 17  \w     78.00 105.00   0.50    0.05    --  108.75 -76.00 -52.94   54
 18  \w     42.00  67.00   0.50    0.05    --  108.75 -61.00   0.00   50
 19  \w     40.00  71.00   0.50    0.05    --  108.75 -61.00 -60.00   62
 20  \w     37.00  72.00   0.50    0.05    --  108.75 -61.00-120.00   70
 21  \w     38.00  70.00   0.50    0.05    --  108.75 -77.00-150.00   64
 22  \w     81.00 106.00   0.50    0.05    --  108.75 -77.00-150.00   50
 23  \w    133.00 158.00   0.50    0.05    --  108.75  15.00-180.00   50
 24  \w    128.00 177.00   0.50    0.05    --  108.75  45.00-150.00   98
 25  \w     91.00 149.00   0.50    0.05    --  108.75  61.00-180.00  116
 26  \w     96.00 126.00   0.50    0.05    --  108.75  15.00-180.00   60
 27  \w    101.00 127.00   0.50    0.05    --  108.75  61.00-120.00   52
 28  \w    130.00 155.00   0.50    0.05    --  108.75  61.00-120.00   50
 29  \w    100.00 129.00   0.50    0.05    --  108.75  30.00  30.00   58
 30  \w    119.00 169.00   0.50    0.05    --  108.75 125.00 150.00  100
 31  \w    109.00 135.00   0.50    0.05    --  108.75 112.00  46.00   52
 32  \w     84.00 132.00   0.50    0.05    --  108.75 125.00-120.00   96
 33  \w    150.00 177.00   0.50    0.05    --  108.75 125.00-120.00   54
 34  \w    -54.00 -28.00   0.50    0.05    --  -45.86 -77.00-120.00   52
 35  \w   -112.00 -58.00   0.50    0.05    --  -45.86 -77.00-120.00  108
 36  \w   -122.00 -83.00   0.50    0.05    -- -104.50-112.00 -46.00   78
;
_diffrn_measurement_device 'four-circle diffractometer'
_diffrn_measurement_device_type 'XtaLAB Synergy R, HyPix'
_diffrn_measurement_method '\w scans'
_diffrn_orient_matrix_type 'CrysAlisPro convention (1999,Acta A55,543-557)'
_diffrn_orient_matrix_UB_11 -0.1124937000
_diffrn_orient_matrix_UB_12 0.0344454000
_diffrn_orient_matrix_UB_13 -0.0147218000
_diffrn_orient_matrix_UB_21 0.0523365000
_diffrn_orient_matrix_UB_22 0.1338262000
_diffrn_orient_matrix_UB_23 0.1027230000
_diffrn_orient_matrix_UB_31 -0.0188778000
_diffrn_orient_matrix_UB_32 0.1658857000
_diffrn_orient_matrix_UB_33 -0.0797592000
_diffrn_radiation_monochromator mirror
_diffrn_radiation_probe x-ray
_diffrn_radiation_type 'Cu K\a'
_diffrn_radiation_wavelength 1.54184
_diffrn_reflns_av_R_equivalents 0.0323
_diffrn_reflns_av_unetI/netI 0.0305
_diffrn_reflns_Laue_measured_fraction_full 0.977
_diffrn_reflns_Laue_measured_fraction_max 0.963
_diffrn_reflns_limit_h_max 17
_diffrn_reflns_limit_h_min -18
_diffrn_reflns_limit_k_max 9
_diffrn_reflns_limit_k_min -6
_diffrn_reflns_limit_l_max 17
_diffrn_reflns_limit_l_min -17
_diffrn_reflns_number 4712
_diffrn_reflns_point_group_measured_fraction_full 0.827
_diffrn_reflns_point_group_measured_fraction_max 0.794
_diffrn_reflns_theta_full 67.684
_diffrn_reflns_theta_max 78.071
_diffrn_reflns_theta_min 7.179
_diffrn_source 'Rotating-anode X-ray tube'
_diffrn_source_type 'PhotonJet R (Cu) X-ray Source'
_exptl_absorpt_coefficient_mu 74.345
_exptl_absorpt_correction_T_max 0.256
_exptl_absorpt_correction_T_min 0.030
_exptl_absorpt_correction_type gaussian
_exptl_absorpt_process_details
;
CrysAlisPro 1.171.41.113a (Rigaku Oxford Diffraction, 2021)
Numerical absorption correction based on gaussian integration over
a multifaceted crystal model
Empirical absorption correction using spherical harmonics,
implemented in SCALE3 ABSPACK scaling algorithm.
;
_exptl_crystal_colour colourless
_exptl_crystal_colour_primary colourless
_exptl_crystal_density_diffrn 3.193
_exptl_crystal_description block
_exptl_crystal_F_000 1024
_exptl_crystal_size_max 0.22
_exptl_crystal_size_mid 0.09
_exptl_crystal_size_min 0.09
_refine_diff_density_max 1.465
_refine_diff_density_min -1.136
_refine_diff_density_rms 0.281
_refine_ls_abs_structure_details
;
 Refined as an inversion twin.
;
_refine_ls_abs_structure_Flack -0.01(2)
_refine_ls_extinction_method none
_refine_ls_goodness_of_fit_ref 1.061
_refine_ls_hydrogen_treatment constr
_refine_ls_matrix_type full
_refine_ls_number_parameters 92
_refine_ls_number_reflns 2046
_refine_ls_number_restraints 2
_refine_ls_restrained_S_all 1.060
_refine_ls_R_factor_all 0.0425
_refine_ls_R_factor_gt 0.0424
_refine_ls_shift/su_max 0.000
_refine_ls_shift/su_mean 0.000
_refine_ls_structure_factor_coef Fsqd
_refine_ls_weighting_details 'w=1/[\s^2^(Fo^2^)+(0.0874P)^2^] where P=(Fo^2^+2Fc^2^)/3'
_refine_ls_weighting_scheme calc
_refine_ls_wR_factor_gt 0.1041
_refine_ls_wR_factor_ref 0.1043
_reflns_Friedel_coverage 0.646
_reflns_Friedel_fraction_full 0.677
_reflns_Friedel_fraction_max 0.624
_reflns_number_gt 2036
_reflns_number_total 2046
_reflns_threshold_expression 'I > 2\s(I)'
_cod_data_source_file d3sc03052k5.cif
_cod_data_source_block 12
_cod_depositor_comments 'Adding full bibliography for 1569697--1569698.cif.'
_cod_database_code 1569698
_shelx_shelxl_version_number 2018/3
_chemical_oxdiff_formula C4N2H11CdI3
_shelx_space_group_comment
;
The symmetry employed for this shelxl refinement is uniquely defined
by the following loop, which should always be used as a source of
symmetry information in preference to the above space-group names.
They are only intended as comments.
;
_shelx_estimated_absorpt_t_max 0.057
_shelx_estimated_absorpt_t_min 0.022
_olex2_refinement_description
;
1. Twinned data refinement
 Scales: 1.01(2)
 -0.01(2)
2. Fixed Uiso
 At 1.2 times of:
  All C(H,H) groups, All N(H) groups, All N(H,H) groups
3.a Ternary CH refined with riding coordinates:
 N2(H2)
3.b Secondary CH2 refined with riding coordinates:
 N1(H1A,H1B), C4(H4A,H4B), C1(H1C,H1D), C3(H3A,H3B), C2(H2A,H2B)
;
_olex2_submission_special_instructions 'No special instructions were received'
_oxdiff_exptl_absorpt_empirical_details
;
Empirical correction (ABSPACK) includes:
- Absorption correction using spherical harmonics
- Frame scaling
;
_oxdiff_exptl_absorpt_empirical_full_max 1.693
_oxdiff_exptl_absorpt_empirical_full_min 0.544

loop_
_space_group_symop_operation_xyz
'x, y, z'
'x, -y, z+1/2'
'x+1/2, y+1/2, z'
'x+1/2, -y+1/2, z+1/2'

loop_
_atom_site_label
_atom_site_type_symbol
_atom_site_fract_x
_atom_site_fract_y
_atom_site_fract_z
_atom_site_U_iso_or_equiv
_atom_site_adp_type
_atom_site_occupancy
_atom_site_site_symmetry_order
_atom_site_calc_flag
_atom_site_refinement_flags_posn
_atom_site_refinement_flags_adp
_atom_site_refinement_flags_occupancy
_atom_site_disorder_assembly
_atom_site_disorder_group
I2 I 0.47222(6) 0.34349(10) 0.26232(6) 0.0260(2) Uani 1 1 d . . . . .
I1 I 0.67254(6) 0.83938(10) 0.50519(6) 0.0265(2) Uani 1 1 d . . . . .
I3 I 0.31210(6) 0.77654(10) 0.38582(7) 0.0274(2) Uani 1 1 d . . . . .
Cd1 Cd 0.49741(7) 0.60115(10) 0.42288(8) 0.0232(2) Uani 1 1 d . . . . .
N1 N 0.6073(10) 0.0593(17) 0.7009(10) 0.027(2) Uani 1 1 d . . . . .
H1A H 0.614014 -0.017911 0.652312 0.032 Uiso 1 1 calc R U . . .
H1B H 0.623912 -0.008051 0.764011 0.032 Uiso 1 1 calc R U . . .
N2 N 0.5449(9) 0.4080(13) 0.5754(10) 0.024(2) Uani 1 1 d . . . . .
H2 H 0.538712 0.485410 0.632304 0.029 Uiso 1 1 calc R U . . .
C4 C 0.4679(12) 0.2531(19) 0.5449(12) 0.026(3) Uani 1 1 d . . . . .
H4A H 0.469235 0.175885 0.485907 0.032 Uiso 1 1 calc R U . . .
H4B H 0.393550 0.305189 0.511466 0.032 Uiso 1 1 calc R U . . .
C1 C 0.6866(12) 0.220(2) 0.7340(13) 0.033(3) Uani 1 1 d . . . . .
H1C H 0.685168 0.296542 0.793059 0.039 Uiso 1 1 calc R U . . .
H1D H 0.761259 0.169633 0.766365 0.039 Uiso 1 1 calc R U . . .
C3 C 0.4919(11) 0.1270(19) 0.6452(11) 0.025(3) Uani 1 1 d . . . . .
H3A H 0.481410 0.198092 0.700548 0.030 Uiso 1 1 calc R U . . .
H3B H 0.441376 0.018819 0.618175 0.030 Uiso 1 1 calc R U . . .
C2 C 0.6582(12) 0.3394(19) 0.6334(14) 0.030(3) Uani 1 1 d . . . . .
H2A H 0.708314 0.448040 0.658411 0.035 Uiso 1 1 calc R U . . .
H2B H 0.668926 0.266095 0.578962 0.035 Uiso 1 1 calc R U . . .

loop_
_atom_site_aniso_label
_atom_site_aniso_U_11
_atom_site_aniso_U_22
_atom_site_aniso_U_33
_atom_site_aniso_U_23
_atom_site_aniso_U_13
_atom_site_aniso_U_12
I2 0.0295(4) 0.0269(4) 0.0249(4) -0.0021(3) 0.0164(3) -0.0005(3)
I1 0.0267(4) 0.0292(4) 0.0253(4) -0.0041(3) 0.0147(3) -0.0056(3)
I3 0.0236(4) 0.0271(4) 0.0265(4) -0.0021(3) 0.0095(3) 0.0005(3)
Cd1 0.0246(4) 0.0241(4) 0.0197(4) 0.0012(3) 0.0107(3) -0.0006(3)
N1 0.031(5) 0.030(5) 0.020(5) 0.008(4) 0.013(4) 0.006(4)
N2 0.029(6) 0.018(4) 0.025(6) 0.001(4) 0.014(5) 0.001(4)
C4 0.029(7) 0.030(6) 0.016(5) 0.005(5) 0.009(5) -0.002(5)
C1 0.024(7) 0.040(7) 0.030(7) 0.002(6) 0.011(6) -0.001(5)
C3 0.024(6) 0.030(5) 0.015(5) 0.010(5) 0.005(5) 0.000(5)
C2 0.024(7) 0.036(7) 0.029(7) 0.005(6) 0.014(6) -0.001(5)

loop_
_atom_type_symbol
_atom_type_description
_atom_type_scat_dispersion_real
_atom_type_scat_dispersion_imag
_atom_type_scat_source
C C 0.0181 0.0091 'International Tables Vol C Tables 4.2.6.8 and 6.1.1.4'
H H 0.0000 0.0000 'International Tables Vol C Tables 4.2.6.8 and 6.1.1.4'
Cd Cd 0.1185 4.6533 'International Tables Vol C Tables 4.2.6.8 and 6.1.1.4'
I I -0.3257 6.8362 'International Tables Vol C Tables 4.2.6.8 and 6.1.1.4'
N N 0.0311 0.0180 'International Tables Vol C Tables 4.2.6.8 and 6.1.1.4'

loop_
_exptl_crystal_face_index_h
_exptl_crystal_face_index_k
_exptl_crystal_face_index_l
_exptl_crystal_face_perp_dist
5 2 3 0.0787
5 4 -3 0.0577
-4 -1 -5 0.0688
7 3 -3 0.0546
-7 1 -1 0.0437
-9 0 1 0.0455
8 0 -1 0.0433
9 -1 -4 0.0446
8 2 -6 0.0498
2 4 -6 0.0516
-5 3 -1 0.0445
-9 1 4 0.0428
6 -3 0 0.0432
-7 3 2 0.0465
-4 4 1 0.0489
-2 -4 6 0.0411
5 -3 -7 0.0830
6 0 -9 0.0672
-4 4 3 0.0639
0 1 -7 0.0596
6 3 1 0.0710
-5 1 -4 0.0511
9 0 -5 0.0458
9 -1 -5 0.0524
8 -2 -7 0.0635
-1 5 1 0.0630

loop_
_geom_angle_atom_site_label_1
_geom_angle_atom_site_label_2
_geom_angle_atom_site_label_3
_geom_angle
_geom_angle_site_symmetry_1
_geom_angle_site_symmetry_3
_geom_angle_publ_flag
I1 Cd1 I2 117.07(4) . . ?
I3 Cd1 I2 116.50(4) . . ?
I3 Cd1 I1 112.80(3) . . ?
N2 Cd1 I2 100.8(3) . . ?
N2 Cd1 I1 102.7(3) . . ?
N2 Cd1 I3 104.0(3) . . ?
H1A N1 H1B 107.9 . . ?
C1 N1 H1A 109.3 . . ?
C1 N1 H1B 109.3 . . ?
C3 N1 H1A 109.3 . . ?
C3 N1 H1B 109.3 . . ?
C3 N1 C1 111.8(11) . . ?
Cd1 N2 H2 106.3 . . ?
C4 N2 Cd1 111.7(8) . . ?
C4 N2 H2 106.3 . . ?
C4 N2 C2 111.2(10) . . ?
C2 N2 Cd1 114.5(9) . . ?
C2 N2 H2 106.3 . . ?
N2 C4 H4A 108.8 . . ?
N2 C4 H4B 108.8 . . ?
N2 C4 C3 113.7(11) . . ?
H4A C4 H4B 107.7 . . ?
C3 C4 H4A 108.8 . . ?
C3 C4 H4B 108.8 . . ?
N1 C1 H1C 109.5 . . ?
N1 C1 H1D 109.5 . . ?
H1C C1 H1D 108.1 . . ?
C2 C1 N1 110.7(11) . . ?
C2 C1 H1C 109.5 . . ?
C2 C1 H1D 109.5 . . ?
N1 C3 C4 108.7(11) . . ?
N1 C3 H3A 109.9 . . ?
N1 C3 H3B 109.9 . . ?
C4 C3 H3A 109.9 . . ?
C4 C3 H3B 109.9 . . ?
H3A C3 H3B 108.3 . . ?
N2 C2 C1 112.7(13) . . ?
N2 C2 H2A 109.1 . . ?
N2 C2 H2B 109.1 . . ?
C1 C2 H2A 109.1 . . ?
C1 C2 H2B 109.1 . . ?
H2A C2 H2B 107.8 . . ?

loop_
_geom_bond_atom_site_label_1
_geom_bond_atom_site_label_2
_geom_bond_distance
_geom_bond_site_symmetry_2
_geom_bond_publ_flag
I2 Cd1 2.7518(11) . ?
I1 Cd1 2.7463(11) . ?
I3 Cd1 2.7393(12) . ?
Cd1 N2 2.300(11) . ?
N1 H1A 0.9100 . ?
N1 H1B 0.9100 . ?
N1 C1 1.509(19) . ?
N1 C3 1.500(18) . ?
N2 H2 1.0000 . ?
N2 C4 1.462(17) . ?
N2 C2 1.476(18) . ?
C4 H4A 0.9900 . ?
C4 H4B 0.9900 . ?
C4 C3 1.532(17) . ?
C1 H1C 0.9900 . ?
C1 H1D 0.9900 . ?
C1 C2 1.49(2) . ?
C3 H3A 0.9900 . ?
C3 H3B 0.9900 . ?
C2 H2A 0.9900 . ?
C2 H2B 0.9900 . ?

loop_
_geom_torsion_atom_site_label_1
_geom_torsion_atom_site_label_2
_geom_torsion_atom_site_label_3
_geom_torsion_atom_site_label_4
_geom_torsion
_geom_torsion_site_symmetry_1
_geom_torsion_site_symmetry_2
_geom_torsion_site_symmetry_3
_geom_torsion_site_symmetry_4
_geom_torsion_publ_flag
Cd1 N2 C4 C3 -176.5(10) . . . . ?
Cd1 N2 C2 C1 178.1(10) . . . . ?
N1 C1 C2 N2 54.9(16) . . . . ?
N2 C4 C3 N1 -54.5(15) . . . . ?
C4 N2 C2 C1 -54.2(16) . . . . ?
C1 N1 C3 C4 54.4(15) . . . . ?
C3 N1 C1 C2 -55.9(15) . . . . ?
C2 N2 C4 C3 54.3(16) . . . . ?

loop_
_twin_individual_id
_twin_individual_mass_fraction_refined
1 1.01(2)
2 -0.01(2)

loop_
_exptl_oxdiff_crystal_face_indexfrac_h
_exptl_oxdiff_crystal_face_indexfrac_k
_exptl_oxdiff_crystal_face_indexfrac_l
_exptl_oxdiff_crystal_face_x
_exptl_oxdiff_crystal_face_y
_exptl_oxdiff_crystal_face_z
5.2581 1.9119 2.8450 -0.5675 0.8233 -0.0090
4.5709 4.0201 -2.9087 -0.3329 0.4784 0.8126
-4.2921 -0.5723 -4.5780 0.5305 -0.7715 0.3512
7.0682 2.9737 -2.6266 -0.6540 0.4981 0.5694
-7.4809 0.9950 -0.5290 0.8836 -0.3127 0.3485
-8.6060 -0.1584 1.3550 0.9427 -0.3324 0.0281
8.2879 -0.2779 -0.6563 -0.9323 0.3292 -0.1502
9.1309 -0.6979 -3.5016 -0.9997 0.0248 -0.0089
8.3737 1.6249 -6.2119 -0.7946 0.0176 0.6069
1.8996 3.5439 -5.6160 -0.0089 -0.0032 1.0000
-5.1133 2.9994 -1.4951 0.7005 -0.0198 0.7133
-9.1309 0.6979 3.5016 0.9997 -0.0248 0.0089
6.2774 -2.6452 0.4615 -0.8041 0.0219 -0.5941
-6.8147 3.0362 1.9419 0.8426 0.2491 0.4774
-4.3628 4.0369 1.0574 0.6143 0.4205 0.6677
-1.8656 -3.5327 5.6313 0.0053 0.0081 -1.0000
5.4620 -2.7594 -6.9191 -0.6076 -0.7942 -0.0090
5.5317 -0.2406 -8.8957 -0.4996 -0.6565 0.5652
-3.7779 4.1675 3.1155 0.5227 0.6800 0.5142
-0.1124 1.4359 -7.2081 0.1682 -0.5542 0.8152
5.5703 3.0093 0.8175 -0.5350 0.7782 0.3288
-4.7176 1.2547 -3.9066 0.6314 -0.4803 0.6088
9.3170 0.2036 -4.7702 -0.9709 0.0249 0.2384
8.7555 -1.4919 -5.2951 -0.9584 -0.2853 0.0096
7.6628 -1.6878 -7.1669 -0.8146 -0.5610 0.1470
-0.8765 4.5906 1.1500 0.2398 0.6866 0.6863
